data_2220182
loop_
_publ_author_name
'Kang, Si-shun'
'Wang, Hong-wei'
'Zhang, Min'
'Lu, Ran-zhe'
'Wang, Hai-bo'

_publ_section_title
;
 1-Methyl-1<i>H</i>-indazole-3-carboxylic acid
;
_journal_coeditor_code HB2830
_journal_issue 12
_journal_name_full 'Acta Crystallographica Section E'
_journal_page_first o2257
_journal_paper_doi 10.1107/S160053680803554X
_journal_volume 64
_journal_year 2008
_chemical_formula_iupac 'C9 H8 N2 O2'
_chemical_formula_moiety 'C9 H8 N2 O2'
_chemical_formula_sum 'C9 H8 N2 O2'
_chemical_formula_weight 176.17
_chemical_name_systematic
;
1-Methyl-1<i>H</i>-indazole-3-carboxylic acid
;
_space_group_IT_number 14
_symmetry_cell_setting monoclinic
_symmetry_space_group_name_Hall '-P 2yn'
_symmetry_space_group_name_H-M 'P 1 21/n 1'
_atom_sites_solution_hydrogens geom
_atom_sites_solution_primary direct
_atom_sites_solution_secondary difmap
_audit_creation_method SHELXL-97
_cell_angle_alpha 90.00
_cell_angle_beta 93.10(3)
_cell_angle_gamma 90.00
_cell_formula_units_Z 8
_cell_length_a 7.5470(15)
_cell_length_b 14.873(3)
_cell_length_c 14.924(3)
_cell_measurement_reflns_used 25
_cell_measurement_temperature 293(2)
_cell_measurement_theta_max 13
_cell_measurement_theta_min 9
_cell_volume 1672.7(6)
_computing_cell_refinement 'CAD-4 Software (Enraf--Nonius, 1989)'
_computing_data_collection 'CAD-4 Software (Enraf--Nonius, 1989)'
_computing_data_reduction 'XCAD4 (Harms & Wocadlo, 1995)'
_computing_molecular_graphics 'SHELXTL (Sheldrick, 2008)'
_computing_publication_material 'SHELXL97 (Sheldrick, 2008)'
_computing_structure_refinement 'SHELXL97 (Sheldrick, 2008)'
_computing_structure_solution 'SHELXS97 (Sheldrick, 2008)'
_diffrn_ambient_temperature 293(2)
_diffrn_measured_fraction_theta_full 1.000
_diffrn_measured_fraction_theta_max 1.000
_diffrn_measurement_device_type 'Enraf--Nonius CAD-4'
_diffrn_measurement_method \w/2\q
_diffrn_radiation_monochromator graphite
_diffrn_radiation_source 'fine-focus sealed tube'
_diffrn_radiation_type MoK\a
_diffrn_radiation_wavelength 0.71073
_diffrn_reflns_av_R_equivalents 0.0225
_diffrn_reflns_av_sigmaI/netI 0.0362
_diffrn_reflns_limit_h_max 9
_diffrn_reflns_limit_h_min -9
_diffrn_reflns_limit_k_max 17
_diffrn_reflns_limit_k_min 0
_diffrn_reflns_limit_l_max 17
_diffrn_reflns_limit_l_min 0
_diffrn_reflns_number 3273
_diffrn_reflns_theta_full 25.26
_diffrn_reflns_theta_max 25.26
_diffrn_reflns_theta_min 1.93
_diffrn_standards_decay_% 1
_diffrn_standards_interval_count 200
_diffrn_standards_interval_time 120
_diffrn_standards_number 3
_exptl_absorpt_coefficient_mu 0.102
_exptl_absorpt_correction_T_max 0.990
_exptl_absorpt_correction_T_min 0.970
_exptl_absorpt_correction_type psi-scan
_exptl_absorpt_process_details '(North <i>et al.</i>,  1968)'
_exptl_crystal_colour colorless
_exptl_crystal_density_diffrn 1.399
_exptl_crystal_density_method 'not measured'
_exptl_crystal_description block
_exptl_crystal_F_000 736
_exptl_crystal_size_max 0.30
_exptl_crystal_size_mid 0.20
_exptl_crystal_size_min 0.10
_refine_diff_density_max 0.183
_refine_diff_density_min -0.213
_refine_ls_extinction_method none
_refine_ls_goodness_of_fit_ref 1.000
_refine_ls_hydrogen_treatment constr
_refine_ls_matrix_type full
_refine_ls_number_parameters 237
_refine_ls_number_reflns 3032
_refine_ls_number_restraints 0
_refine_ls_restrained_S_all 1.000
_refine_ls_R_factor_all 0.0941
_refine_ls_R_factor_gt 0.0577
_refine_ls_shift/su_max 0.007
_refine_ls_shift/su_mean 0.000
_refine_ls_structure_factor_coef Fsqd
_refine_ls_weighting_details 'calc w=1/[\s^2^(Fo^2^)+(0.05P)^2^+1.2P] where P=(Fo^2^+2Fc^2^)/3'
_refine_ls_weighting_scheme calc
_refine_ls_wR_factor_gt 0.1248
_refine_ls_wR_factor_ref 0.1425
_reflns_number_gt 1955
_reflns_number_total 3032
_reflns_threshold_expression I>2\s(I)
_cod_data_source_file hb2830.cif
_cod_data_source_block I
_cod_depositor_comments
;
The following automatic conversions were performed:
'_symmetry_cell_setting' value 'Monoclinic' changed to 'monoclinic'
according to '/home/saulius/struct/CIF-dictionaries/cif_core.dic'
dictionary named 'cif_core.dic' version 2.4.1 from 2010-06-29.

Automatic conversion script
Id: cif_fix_enum 1527 2010-12-29 10:47:43Z saulius 

The following automatic conversions were performed:

'_symmetry_cell_setting' value 'Monoclinic' changed to 'monoclinic'
according to /home/saulius/struct/CIF-dictionaries/cif_core.dic
dictionary named 'cif_core.dic' version 2.4.1 from 2010-06-29.

Automatic conversion script
Id: cif_fix_values 1715 2011-07-08 13:25:40Z adriana 
;
_cod_original_sg_symbol_H-M 'P 21/n'
_cod_database_code 2220182
_cod_database_fobs_code 2220182

loop_
_symmetry_equiv_pos_as_xyz
'x, y, z'
'-x+1/2, y+1/2, -z+1/2'
'-x, -y, -z'
'x-1/2, -y-1/2, z-1/2'

loop_
_atom_site_type_symbol
_atom_site_label
_atom_site_fract_x
_atom_site_fract_y
_atom_site_fract_z
_atom_site_U_iso_or_equiv
_atom_site_adp_type
_atom_site_calc_flag
_atom_site_refinement_flags
_atom_site_occupancy
O O1 -0.0113(3) 0.38836(12) 0.50834(13) 0.0608(6) Uani d . 1
O O2 0.0844(3) 0.46943(12) 0.39536(13) 0.0627(6) Uani d . 1
H H2A 0.0587 0.5109 0.4284 0.094 Uiso calc R 1
N N1 0.0777(3) 0.17493(14) 0.34517(17) 0.0511(6) Uani d . 1
N N2 0.0425(3) 0.23313(15) 0.41044(16) 0.0491(6) Uani d . 1
C C1 0.0605(5) 0.07913(19) 0.3588(3) 0.0738(10) Uani d . 1
H H1A 0.0634 0.0488 0.3021 0.111 Uiso calc R 1
H H1B -0.0500 0.0667 0.3852 0.111 Uiso calc R 1
H H1C 0.1569 0.0583 0.3980 0.111 Uiso calc R 1
C C2 0.0474(4) 0.39448(17) 0.43217(19) 0.0451(7) Uani d . 1
C C3 0.0726(3) 0.31492(17) 0.37687(17) 0.0402(6) Uani d . 1
C C4 0.1346(3) 0.31004(17) 0.28951(17) 0.0398(6) Uani d . 1
C C5 0.1353(3) 0.21700(18) 0.27100(19) 0.0444(7) Uani d . 1
C C6 0.1899(3) 0.37047(19) 0.22478(18) 0.0478(7) Uani d . 1
H H6A 0.1896 0.4321 0.2355 0.057 Uiso calc R 1
C C7 0.2442(4) 0.3372(2) 0.1459(2) 0.0593(8) Uani d . 1
H H7A 0.2834 0.3769 0.1030 0.071 Uiso calc R 1
C C8 0.2429(4) 0.2443(2) 0.1273(2) 0.0620(9) Uani d . 1
H H8A 0.2790 0.2240 0.0722 0.074 Uiso calc R 1
C C9 0.1899(4) 0.1841(2) 0.1883(2) 0.0604(9) Uani d . 1
H H9A 0.1896 0.1228 0.1761 0.073 Uiso calc R 1
O O3 0.4920(3) 0.38818(12) 0.47829(12) 0.0587(6) Uani d . 1
H H3A 0.4752 0.4303 0.5122 0.088 Uiso calc R 1
O O4 0.5840(3) 0.50052(13) 0.39334(14) 0.0655(6) Uani d . 1
N N3 0.6825(3) 0.30394(16) 0.21444(15) 0.0519(6) Uani d . 1
N N4 0.6574(3) 0.37909(15) 0.26119(15) 0.0474(6) Uani d . 1
C C10 0.7390(4) 0.3098(2) 0.12273(19) 0.0672(9) Uani d . 1
H H10A 0.7340 0.2512 0.0957 0.101 Uiso calc R 1
H H10B 0.8584 0.3321 0.1234 0.101 Uiso calc R 1
H H10C 0.6618 0.3499 0.0887 0.101 Uiso calc R 1
C C11 0.5579(3) 0.41736(17) 0.40759(18) 0.0433(7) Uani d . 1
C C12 0.5990(3) 0.35246(17) 0.33950(17) 0.0380(6) Uani d . 1
C C13 0.5881(3) 0.25681(17) 0.34408(18) 0.0406(6) Uani d . 1
C C14 0.6464(4) 0.22852(19) 0.26155(19) 0.0465(7) Uani d . 1
C C15 0.6532(4) 0.1370(2) 0.2374(2) 0.0616(9) Uani d . 1
H H15A 0.6879 0.1192 0.1813 0.074 Uiso calc R 1
C C16 0.6078(4) 0.0772(2) 0.2984(3) 0.0677(10) Uani d . 1
H H16A 0.6139 0.0163 0.2849 0.081 Uiso calc R 1
C C17 0.5502(4) 0.1039(2) 0.3838(2) 0.0669(9) Uani d . 1
H H17A 0.5181 0.0600 0.4243 0.080 Uiso calc R 1
C C18 0.5410(4) 0.19292(18) 0.4077(2) 0.0531(7) Uani d . 1
H H18A 0.5050 0.2101 0.4638 0.064 Uiso calc R 1

loop_
_atom_site_aniso_label
_atom_site_aniso_U_11
_atom_site_aniso_U_22
_atom_site_aniso_U_33
_atom_site_aniso_U_12
_atom_site_aniso_U_13
_atom_site_aniso_U_23
O1 0.1022(16) 0.0363(11) 0.0479(12) -0.0076(11) 0.0402(11) -0.0043(9)
O2 0.1051(18) 0.0305(11) 0.0568(12) 0.0012(11) 0.0438(12) -0.0025(9)
N1 0.0550(15) 0.0271(12) 0.0718(17) 0.0010(10) 0.0096(12) -0.0088(11)
N2 0.0551(15) 0.0355(13) 0.0581(15) 0.0028(11) 0.0157(12) -0.0012(11)
C1 0.081(2) 0.0279(16) 0.114(3) 0.0007(16) 0.016(2) 0.0012(17)
C2 0.0571(18) 0.0305(15) 0.0490(16) 0.0005(13) 0.0142(13) 0.0002(12)
C3 0.0432(15) 0.0302(14) 0.0486(15) -0.0013(12) 0.0164(12) -0.0019(12)
C4 0.0373(14) 0.0384(15) 0.0442(15) 0.0003(12) 0.0076(11) -0.0119(12)
C5 0.0376(14) 0.0370(15) 0.0588(17) 0.0082(12) 0.0053(13) -0.0111(13)
C6 0.0505(17) 0.0407(16) 0.0540(17) 0.0059(13) 0.0190(13) -0.0018(13)
C7 0.063(2) 0.067(2) 0.0506(18) 0.0077(16) 0.0274(15) -0.0083(15)
C8 0.0560(19) 0.072(2) 0.060(2) 0.0090(17) 0.0216(16) -0.0223(18)
C9 0.0556(19) 0.0517(19) 0.074(2) 0.0187(15) 0.0041(16) -0.0255(17)
O3 0.0938(16) 0.0357(11) 0.0498(12) 0.0046(10) 0.0348(11) -0.0029(9)
O4 0.1026(17) 0.0302(11) 0.0684(14) -0.0035(11) 0.0474(12) -0.0045(10)
N3 0.0545(15) 0.0510(15) 0.0530(14) -0.0023(12) 0.0282(11) -0.0153(12)
N4 0.0506(14) 0.0439(14) 0.0497(14) 0.0008(11) 0.0214(11) -0.0049(11)
C10 0.070(2) 0.085(3) 0.0489(18) -0.0068(19) 0.0272(16) -0.0100(17)
C11 0.0487(16) 0.0323(15) 0.0505(16) -0.0016(12) 0.0189(13) -0.0036(12)
C12 0.0395(15) 0.0341(14) 0.0414(14) 0.0003(12) 0.0104(11) -0.0038(12)
C13 0.0370(14) 0.0360(15) 0.0497(16) 0.0003(12) 0.0120(12) -0.0085(12)
C14 0.0406(15) 0.0433(16) 0.0567(18) 0.0041(13) 0.0130(13) -0.0134(14)
C15 0.0557(19) 0.050(2) 0.080(2) 0.0011(15) 0.0145(16) -0.0312(18)
C16 0.065(2) 0.0334(17) 0.104(3) 0.0039(15) 0.000(2) -0.0169(18)
C17 0.071(2) 0.0361(18) 0.094(3) 0.0008(16) 0.0151(19) 0.0054(17)
C18 0.0606(19) 0.0383(16) 0.0621(18) 0.0027(14) 0.0183(15) 0.0017(14)

loop_
_atom_type_symbol
_atom_type_description
_atom_type_scat_dispersion_real
_atom_type_scat_dispersion_imag
_atom_type_scat_source
C C 0.0033 0.0016 'International Tables Vol C Tables 4.2.6.8 and 6.1.1.4'
H H 0.0000 0.0000 'International Tables Vol C Tables 4.2.6.8 and 6.1.1.4'
N N 0.0061 0.0033 'International Tables Vol C Tables 4.2.6.8 and 6.1.1.4'
O O 0.0106 0.0060 'International Tables Vol C Tables 4.2.6.8 and 6.1.1.4'

loop_
_geom_angle_atom_site_label_1
_geom_angle_atom_site_label_2
_geom_angle_atom_site_label_3
_geom_angle
C2 O2 H2A 109.5
N2 N1 C5 112.2(2)
N2 N1 C1 120.8(3)
C5 N1 C1 127.0(3)
C3 N2 N1 105.7(2)
N1 C1 H1A 109.5
N1 C1 H1B 109.5
H1A C1 H1B 109.5
N1 C1 H1C 109.5
H1A C1 H1C 109.5
H1B C1 H1C 109.5
O1 C2 O2 123.5(2)
O1 C2 C3 121.3(2)
O2 C2 C3 115.1(2)
N2 C3 C4 111.7(2)
N2 C3 C2 119.6(2)
C4 C3 C2 128.6(2)
C6 C4 C3 137.0(2)
C6 C4 C5 119.3(2)
C3 C4 C5 103.7(2)
N1 C5 C9 132.3(3)
N1 C5 C4 106.6(2)
C9 C5 C4 121.1(3)
C7 C6 C4 118.6(3)
C7 C6 H6A 120.7
C4 C6 H6A 120.7
C6 C7 C8 121.9(3)
C6 C7 H7A 119.1
C8 C7 H7A 119.1
C9 C8 C7 121.0(3)
C9 C8 H8A 119.5
C7 C8 H8A 119.5
C8 C9 C5 118.1(3)
C8 C9 H9A 121.0
C5 C9 H9A 121.0
C11 O3 H3A 109.5
N4 N3 C14 112.5(2)
N4 N3 C10 119.8(2)
C14 N3 C10 127.7(2)
C12 N4 N3 105.8(2)
N3 C10 H10A 109.5
N3 C10 H10B 109.5
H10A C10 H10B 109.5
N3 C10 H10C 109.5
H10A C10 H10C 109.5
H10B C10 H10C 109.5
O3 C11 O4 122.9(2)
O3 C11 C12 117.7(2)
O4 C11 C12 119.3(2)
N4 C12 C13 111.2(2)
N4 C12 C11 120.8(2)
C13 C12 C11 128.0(2)
C14 C13 C18 119.8(2)
C14 C13 C12 103.7(2)
C18 C13 C12 136.5(3)
N3 C14 C13 106.8(2)
N3 C14 C15 130.8(3)
C13 C14 C15 122.3(3)
C16 C15 C14 117.2(3)
C16 C15 H15A 121.4
C14 C15 H15A 121.4
C15 C16 C17 121.8(3)
C15 C16 H16A 119.1
C17 C16 H16A 119.1
C18 C17 C16 121.5(3)
C18 C17 H17A 119.2
C16 C17 H17A 119.2
C17 C18 C13 117.3(3)
C17 C18 H18A 121.3
C13 C18 H18A 121.3

loop_
_geom_bond_atom_site_label_1
_geom_bond_atom_site_label_2
_geom_bond_distance
O1 C2 1.246(3)
O2 C2 1.280(3)
O2 H2A 0.8200
N1 N2 1.340(3)
N1 C5 1.363(4)
N1 C1 1.446(3)
N2 C3 1.340(3)
C1 H1A 0.9600
C1 H1B 0.9600
C1 H1C 0.9600
C2 C3 1.461(4)
C3 C4 1.411(3)
C4 C6 1.400(4)
C4 C5 1.411(3)
C5 C9 1.410(4)
C6 C7 1.361(4)
C6 H6A 0.9300
C7 C8 1.409(4)
C7 H7A 0.9300
C8 C9 1.353(4)
C8 H8A 0.9300
C9 H9A 0.9300
O3 C11 1.267(3)
O3 H3A 0.8200
O4 C11 1.272(3)
N3 N4 1.337(3)
N3 C14 1.359(4)
N3 C10 1.458(3)
N4 C12 1.331(3)
C10 H10A 0.9600
C10 H10B 0.9600
C10 H10C 0.9600
C11 C12 1.447(3)
C12 C13 1.427(4)
C13 C14 1.395(4)
C13 C18 1.402(4)
C14 C15 1.409(4)
C15 C16 1.331(5)
C15 H15A 0.9300
C16 C17 1.425(5)
C16 H16A 0.9300
C17 C18 1.374(4)
C17 H17A 0.9300
C18 H18A 0.9300

loop_
_geom_hbond_atom_site_label_D
_geom_hbond_atom_site_label_H
_geom_hbond_atom_site_label_A
_geom_hbond_site_symmetry_A
_geom_hbond_distance_DH
_geom_hbond_distance_HA
_geom_hbond_distance_DA
_geom_hbond_angle_DHA
O2 H2A O1 3_566 0.82 1.82 2.632(3) 173
O3 H3A O4 3_666 0.82 1.82 2.619(3) 164
C8 H8A O1 4_665 0.93 2.52 3.293(4) 140

loop_
_geom_torsion_atom_site_label_1
_geom_torsion_atom_site_label_2
_geom_torsion_atom_site_label_3
_geom_torsion_atom_site_label_4
_geom_torsion
C5 N1 N2 C3 1.9(3)
C1 N1 N2 C3 179.4(3)
N1 N2 C3 C4 -2.2(3)
N1 N2 C3 C2 -179.6(2)
O1 C2 C3 N2 -4.2(4)
O2 C2 C3 N2 178.0(2)
O1 C2 C3 C4 179.0(3)
O2 C2 C3 C4 1.1(4)
N2 C3 C4 C6 -178.1(3)
C2 C3 C4 C6 -1.0(5)
N2 C3 C4 C5 1.6(3)
C2 C3 C4 C5 178.7(3)
N2 N1 C5 C9 178.6(3)
C1 N1 C5 C9 1.4(5)
N2 N1 C5 C4 -1.0(3)
C1 N1 C5 C4 -178.2(3)
C6 C4 C5 N1 179.4(2)
C3 C4 C5 N1 -0.4(3)
C6 C4 C5 C9 -0.3(4)
C3 C4 C5 C9 179.9(2)
C3 C4 C6 C7 179.1(3)
C5 C4 C6 C7 -0.5(4)
C4 C6 C7 C8 1.2(4)
C6 C7 C8 C9 -1.1(5)
C7 C8 C9 C5 0.3(5)
N1 C5 C9 C8 -179.2(3)
C4 C5 C9 C8 0.4(4)
C14 N3 N4 C12 -1.7(3)
C10 N3 N4 C12 177.1(2)
N3 N4 C12 C13 0.8(3)
N3 N4 C12 C11 179.9(2)
O3 C11 C12 N4 175.5(2)
O4 C11 C12 N4 -2.5(4)
O3 C11 C12 C13 -5.5(4)
O4 C11 C12 C13 176.5(3)
N4 C12 C13 C14 0.4(3)
C11 C12 C13 C14 -178.7(3)
N4 C12 C13 C18 178.5(3)
C11 C12 C13 C18 -0.6(5)
N4 N3 C14 C13 2.0(3)
C10 N3 C14 C13 -176.7(3)
N4 N3 C14 C15 179.1(3)
C10 N3 C14 C15 0.4(5)
C18 C13 C14 N3 -179.9(2)
C12 C13 C14 N3 -1.4(3)
C18 C13 C14 C15 2.7(4)
C12 C13 C14 C15 -178.8(3)
N3 C14 C15 C16 -179.3(3)
C13 C14 C15 C16 -2.6(4)
C14 C15 C16 C17 1.6(5)
C15 C16 C17 C18 -0.9(5)
C16 C17 C18 C13 0.9(5)
C14 C13 C18 C17 -1.8(4)
C12 C13 C18 C17 -179.7(3)

loop_
_cod_related_entry_id
_cod_related_entry_database
_cod_related_entry_code
1 ChemSpider 600484
